data_1556865
loop_
_publ_author_name
'Zhang, Guangtao'
'Wang, Yuanxun'
'Xu, Jun'
'Sun, Jiyun'
'Sun, Fengxia'
'Zhang, Yilin'
'Zhang, Chenglin'
'Du, Yunfei'

_publ_section_title
;
 A new hypervalent iodine(iii/v) oxidant and its application to the
 synthesis of 2H-azirines
;
_journal_issue 4
_journal_name_full 'Chemical Science'
_journal_page_first 947
_journal_page_last 953
_journal_paper_doi 10.1039/C9SC05536C
_journal_volume 11
_journal_year 2020
_chemical_absolute_configuration ad
_chemical_formula_moiety 'C12 H8 I2 N2 O7'
_chemical_formula_sum 'C12 H8 I2 N2 O7'
_chemical_formula_weight 546.00
_space_group_crystal_system orthorhombic
_space_group_IT_number 33
_space_group_name_Hall 'P 2c -2n'
_space_group_name_H-M_alt 'P n a 21'
_atom_sites_solution_hydrogens geom
_atom_sites_solution_primary dual
_audit_creation_date 2018-10-11
_audit_creation_method
;
Olex2 1.2
(compiled 2018.05.29 svn.r3508 for OlexSys, GUI svn.r5506)
;
_audit_update_record
;
2019-08-30 deposited with the CCDC.	2019-12-06 downloaded from the CCDC.
;
_cell_angle_alpha 90
_cell_angle_beta 90
_cell_angle_gamma 90
_cell_formula_units_Z 4
_cell_length_a 8.2007(5)
_cell_length_b 7.7793(5)
_cell_length_c 24.6164(18)
_cell_measurement_reflns_used 2005
_cell_measurement_temperature 293(2)
_cell_measurement_theta_max 72.3550
_cell_measurement_theta_min 3.5850
_cell_volume 1570.42(18)
_computing_cell_refinement 'CrysAlisPro 1.171.39.45g (Rigaku OD, 2018)'
_computing_data_collection 'CrysAlisPro 1.171.39.45g (Rigaku OD, 2018)'
_computing_data_reduction 'CrysAlisPro 1.171.39.45g (Rigaku OD, 2018)'
_computing_molecular_graphics 'Olex2 (Dolomanov et al., 2009)'
_computing_publication_material 'Olex2 (Dolomanov et al., 2009)'
_computing_structure_refinement 'ShelXL (Sheldrick, 2015)'
_computing_structure_solution 'ShelXT (Sheldrick, 2015)'
_diffrn_ambient_temperature 293(2)
_diffrn_detector 'CCD plate'
_diffrn_detector_type HyPix
_diffrn_measured_fraction_theta_full 0.995
_diffrn_measured_fraction_theta_max 0.952
_diffrn_measurement_details
;
List of Runs (angles in degrees, time in seconds):

  # Type    Start    End  Width  t~exp~   \w     \q     \k     \f   Frames
#--------------------------------------------------------------------------
  1  \w     -4.00  54.00   0.50    1.00    --   46.12 -57.00 -18.00  116
  2  \w   -107.00 -28.00   0.50    2.00    -- -100.00  67.00 -37.00  158
  3  \w     41.00 102.00   0.50    2.00    --  101.75-111.00 108.00  122
  4  \w    100.00 158.00   0.50    2.00    --  101.75  57.00 123.00  116
  5  \w   -116.00 -90.00   0.50    1.00    --  -46.12-125.00 120.00   52
  6  \w    -26.00  60.00   0.50    1.00    --   46.12 -57.00 120.00  172
  7  \w   -106.00 -53.00   0.50    2.00    -- -100.00  45.00-150.00  106
  8  \w   -172.00-111.00   0.50    2.00    -- -100.00 -45.00-120.00  122
  9  \w     76.00 101.00   0.50    2.00    --  101.75 -94.00-180.00   50
;
_diffrn_measurement_device 'four-circle diffractometer'
_diffrn_measurement_device_type 'ROD, Synergy Custom system, HyPix'
_diffrn_measurement_method '\w scans'
_diffrn_orient_matrix_type 'CrysAlisPro convention (1999,Acta A55,543-557)'
_diffrn_orient_matrix_UB_11 0.0358496000
_diffrn_orient_matrix_UB_12 0.1767607000
_diffrn_orient_matrix_UB_13 0.0255426000
_diffrn_orient_matrix_UB_21 0.1374684000
_diffrn_orient_matrix_UB_22 -0.0805405000
_diffrn_orient_matrix_UB_23 0.0340802000
_diffrn_orient_matrix_UB_31 0.1230963000
_diffrn_orient_matrix_UB_32 0.0387908000
_diffrn_orient_matrix_UB_33 -0.0457762000
_diffrn_radiation_monochromator mirror
_diffrn_radiation_probe x-ray
_diffrn_radiation_type CuK\a
_diffrn_radiation_wavelength 1.54184
_diffrn_reflns_av_R_equivalents 0.0583
_diffrn_reflns_av_unetI/netI 0.0734
_diffrn_reflns_Laue_measured_fraction_full 0.995
_diffrn_reflns_Laue_measured_fraction_max 0.952
_diffrn_reflns_limit_h_max 10
_diffrn_reflns_limit_h_min -8
_diffrn_reflns_limit_k_max 9
_diffrn_reflns_limit_k_min -8
_diffrn_reflns_limit_l_max 28
_diffrn_reflns_limit_l_min -30
_diffrn_reflns_number 5347
_diffrn_reflns_point_group_measured_fraction_full 0.821
_diffrn_reflns_point_group_measured_fraction_max 0.777
_diffrn_reflns_theta_full 67.684
_diffrn_reflns_theta_max 73.913
_diffrn_reflns_theta_min 3.591
_diffrn_source 'Rotating-anode X-ray tube'
_diffrn_source_type 'Rigaku (Cu) X-ray Source'
_exptl_absorpt_coefficient_mu 31.828
_exptl_absorpt_correction_T_max 0.808
_exptl_absorpt_correction_T_min 0.116
_exptl_absorpt_correction_type gaussian
_exptl_absorpt_process_details
;
CrysAlisPro 1.171.39.45g (Rigaku Oxford Diffraction, 2018)
Numerical absorption correction based on gaussian integration over
			a multifaceted crystal model
Empirical absorption correction using spherical harmonics,
 implemented in SCALE3 ABSPACK scaling algorithm.
;
_exptl_crystal_density_diffrn 2.309
_exptl_crystal_description needle
_exptl_crystal_F_000 1024
_exptl_crystal_size_max 0.11
_exptl_crystal_size_mid 0.022
_exptl_crystal_size_min 0.011
_refine_diff_density_max 1.687
_refine_diff_density_min -1.015
_refine_diff_density_rms 0.143
_refine_ls_abs_structure_details
;
 Classical Flack method preferred over Parsons because s.u. lower.
;
_refine_ls_abs_structure_Flack -0.01(3)
_refine_ls_extinction_method none
_refine_ls_goodness_of_fit_ref 1.098
_refine_ls_hydrogen_treatment constr
_refine_ls_matrix_type full
_refine_ls_number_parameters 208
_refine_ls_number_reflns 2485
_refine_ls_number_restraints 1
_refine_ls_restrained_S_all 1.098
_refine_ls_R_factor_all 0.0662
_refine_ls_R_factor_gt 0.0533
_refine_ls_shift/su_max 0.000
_refine_ls_shift/su_mean 0.000
_refine_ls_structure_factor_coef Fsqd
_refine_ls_weighting_details 'w=1/[\s^2^(Fo^2^)+(0.0402P)^2^+8.5244P] where P=(Fo^2^+2Fc^2^)/3'
_refine_ls_weighting_scheme calc
_refine_ls_wR_factor_gt 0.1252
_refine_ls_wR_factor_ref 0.1323
_reflns_Friedel_coverage 0.593
_reflns_Friedel_fraction_full 0.638
_reflns_Friedel_fraction_max 0.593
_reflns_number_gt 2048
_reflns_number_total 2485
_reflns_threshold_expression 'I > 2\s(I)'
_cod_data_source_file c9sc05536c2.cif
_cod_data_source_block dyf_10_10
_cod_depositor_comments
;Adding full bibliography for 1556865.cif.

 Adding full bibliography for 1556865.cif.
;
_cod_database_code 1556865
_shelx_shelxl_version_number 2018/3
_chemical_oxdiff_formula 'C10 H8 I2 N4 O7'
_shelx_space_group_comment
;
The symmetry employed for this shelxl refinement is uniquely defined
by the following loop, which should always be used as a source of
symmetry information in preference to the above space-group names.
They are only intended as comments.
;
_shelx_estimated_absorpt_t_max 0.721
_shelx_estimated_absorpt_t_min 0.128
_reflns_odcompleteness_completeness 99.64
_reflns_odcompleteness_iscentric 1
_reflns_odcompleteness_theta 66.97
_olex2_refinement_description
;
1. Fixed Uiso
 At 1.2 times of:
  All C(H) groups
2.a Aromatic/amide H refined with riding coordinates:
 C9(H9), C2(H2), C11(H11), C1(H1), C8(H8), C10(H10), C5(H5), C6(H6)
;
_olex2_submission_special_instructions 'No special instructions were received'
_oxdiff_exptl_absorpt_empirical_details
;
Empirical correction (ABSPACK) includes:
- Absorption correction using spherical harmonics
- Frame scaling
;
_oxdiff_exptl_absorpt_empirical_full_max 2.033
_oxdiff_exptl_absorpt_empirical_full_min 0.506

loop_
_space_group_symop_operation_xyz
'x, y, z'
'-x, -y, z+1/2'
'x+1/2, -y+1/2, z'
'-x+1/2, y+1/2, z+1/2'

loop_
_atom_site_label
_atom_site_type_symbol
_atom_site_fract_x
_atom_site_fract_y
_atom_site_fract_z
_atom_site_U_iso_or_equiv
_atom_site_adp_type
_atom_site_occupancy
_atom_site_site_symmetry_order
_atom_site_calc_flag
_atom_site_refinement_flags_posn
I2 I 0.37379(14) 0.72929(13) 0.56224(8) 0.0460(3) Uani 1 1 d .
I1 I 0.18764(16) 0.94688(17) 0.44377(7) 0.0569(4) Uani 1 1 d .
O6 O 0.422(3) 0.788(2) 0.6728(8) 0.079(5) Uani 1 1 d .
O5 O 0.1657(17) 0.6695(18) 0.5729(8) 0.069(5) Uani 1 1 d .
O3 O 0.2802(19) 0.982(2) 0.5119(7) 0.062(4) Uani 1 1 d .
N2 N 0.504(3) 0.665(3) 0.6916(9) 0.066(6) Uani 1 1 d .
O4 O 0.4128(19) 0.637(2) 0.4977(7) 0.061(4) Uani 1 1 d .
C9 C 0.529(3) 0.213(3) 0.6017(12) 0.071(7) Uani 1 1 d .
H9 H 0.534778 0.111547 0.581879 0.085 Uiso 1 1 calc R
O7 O 0.572(4) 0.672(3) 0.7349(9) 0.119(9) Uani 1 1 d .
O2 O 0.132(3) 0.933(3) 0.3383(10) 0.103(7) Uani 1 1 d .
C3 C 0.411(3) 0.992(3) 0.3443(11) 0.064(6) Uani 1 1 d .
C2 C 0.551(4) 1.017(4) 0.3148(12) 0.081(9) Uani 1 1 d .
H2 H 0.549544 1.014446 0.277038 0.097 Uiso 1 1 calc R
C11 C 0.575(4) 0.362(4) 0.6827(13) 0.077(8) Uani 1 1 d .
H11 H 0.613420 0.366127 0.718295 0.093 Uiso 1 1 calc R
C1 C 0.693(4) 1.045(4) 0.3426(14) 0.084(9) Uani 1 1 d .
H1 H 0.790701 1.061055 0.324281 0.100 Uiso 1 1 calc R
C4 C 0.407(3) 0.993(3) 0.4002(11) 0.063(7) Uani 1 1 d .
C8 C 0.472(3) 0.356(2) 0.5766(9) 0.052(5) Uani 1 1 d .
H8 H 0.438435 0.352681 0.540481 0.063 Uiso 1 1 calc R
C12 C 0.514(3) 0.510(3) 0.6576(9) 0.050(5) Uani 1 1 d .
N1 N 0.257(3) 0.950(4) 0.3109(12) 0.090(7) Uani 1 1 d .
C10 C 0.578(4) 0.211(4) 0.6538(14) 0.082(8) Uani 1 1 d .
H10 H 0.613047 0.109039 0.669941 0.099 Uiso 1 1 calc R
C7 C 0.463(2) 0.511(3) 0.6066(10) 0.052(5) Uani 1 1 d .
O1 O 0.264(4) 0.945(5) 0.2631(8) 0.139(12) Uani 1 1 d .
C5 C 0.549(3) 1.021(3) 0.4279(11) 0.071(8) Uani 1 1 d .
H5 H 0.552460 1.020600 0.465650 0.085 Uiso 1 1 calc R
C6 C 0.686(4) 1.051(4) 0.3973(16) 0.089(9) Uani 1 1 d .
H6 H 0.782345 1.075666 0.415747 0.107 Uiso 1 1 calc R

loop_
_atom_site_aniso_label
_atom_site_aniso_U_11
_atom_site_aniso_U_22
_atom_site_aniso_U_33
_atom_site_aniso_U_23
_atom_site_aniso_U_13
_atom_site_aniso_U_12
I2 0.0291(5) 0.0513(6) 0.0576(6) 0.0001(8) 0.0022(6) 0.0013(4)
I1 0.0481(7) 0.0651(8) 0.0576(7) 0.0071(8) 0.0005(9) 0.0017(6)
O6 0.110(16) 0.058(10) 0.067(11) -0.015(9) 0.013(10) 0.016(10)
O5 0.046(8) 0.054(8) 0.107(15) 0.004(9) 0.008(9) 0.003(6)
O3 0.054(10) 0.065(9) 0.068(10) 0.007(8) 0.000(8) 0.001(7)
N2 0.063(13) 0.064(12) 0.070(14) 0.000(10) 0.020(12) 0.002(10)
O4 0.058(9) 0.071(9) 0.055(8) -0.007(7) -0.011(7) 0.019(7)
C9 0.060(17) 0.065(15) 0.088(19) -0.003(13) 0.006(14) 0.023(12)
O7 0.17(2) 0.122(18) 0.063(12) -0.028(12) -0.031(15) 0.033(17)
O2 0.075(14) 0.15(2) 0.085(15) -0.008(13) -0.024(12) -0.005(14)
C3 0.046(14) 0.081(16) 0.065(15) 0.012(12) 0.013(12) 0.008(11)
C2 0.08(2) 0.093(19) 0.070(17) 0.032(15) 0.009(17) 0.031(17)
C11 0.069(18) 0.087(18) 0.076(18) 0.011(15) -0.005(15) 0.009(15)
C1 0.050(15) 0.10(2) 0.10(2) 0.037(18) 0.027(17) 0.004(14)
C4 0.048(14) 0.055(12) 0.086(18) 0.013(11) 0.028(13) 0.007(10)
C8 0.053(12) 0.049(11) 0.055(12) -0.012(9) 0.005(10) 0.003(9)
C12 0.047(12) 0.047(10) 0.057(12) 0.000(9) -0.001(10) 0.009(9)
N1 0.075(16) 0.103(18) 0.091(19) 0.014(14) 0.027(15) 0.008(13)
C10 0.09(2) 0.059(15) 0.09(2) 0.008(14) 0.001(17) 0.014(14)
C7 0.027(10) 0.048(11) 0.081(16) -0.006(10) 0.004(10) -0.001(8)
O1 0.14(2) 0.25(4) 0.029(10) -0.022(14) 0.005(11) -0.01(2)
C5 0.059(15) 0.068(15) 0.09(2) 0.011(13) -0.007(14) 0.003(12)
C6 0.058(16) 0.079(18) 0.13(3) 0.027(19) -0.008(19) 0.005(14)

loop_
_atom_type_symbol
_atom_type_description
_atom_type_scat_dispersion_real
_atom_type_scat_dispersion_imag
_atom_type_scat_source
C C 0.0181 0.0091 'International Tables Vol C Tables 4.2.6.8 and 6.1.1.4'
H H 0.0000 0.0000 'International Tables Vol C Tables 4.2.6.8 and 6.1.1.4'
I I -0.3257 6.8362 'International Tables Vol C Tables 4.2.6.8 and 6.1.1.4'
N N 0.0311 0.0180 'International Tables Vol C Tables 4.2.6.8 and 6.1.1.4'
O O 0.0492 0.0322 'International Tables Vol C Tables 4.2.6.8 and 6.1.1.4'

loop_
_exptl_crystal_face_index_h
_exptl_crystal_face_index_k
_exptl_crystal_face_index_l
_exptl_crystal_face_perp_dist
0 -1 5 0.0081
0 1 -5 0.0081
5 0 -1 0.0524
-5 0 1 0.0524
0 5 3 0.0057
0 -5 -3 0.0057

loop_
_geom_angle_atom_site_label_1
_geom_angle_atom_site_label_2
_geom_angle_atom_site_label_3
_geom_angle
O5 I2 O3 89.0(6)
O5 I2 C7 92.6(7)
O4 I2 O5 101.4(8)
O4 I2 O3 85.9(7)
O4 I2 C7 94.2(8)
C7 I2 O3 178.3(7)
O3 I1 C4 94.9(10)
I1 O3 I2 117.9(8)
O6 N2 C12 116(2)
O7 N2 O6 123(2)
O7 N2 C12 121(2)
C8 C9 H9 118.3
C10 C9 H9 118.3
C10 C9 C8 123(3)
C2 C3 C4 123(3)
C2 C3 N1 116(3)
C4 C3 N1 121(2)
C3 C2 H2 121.0
C1 C2 C3 118(3)
C1 C2 H2 121.0
C12 C11 H11 120.7
C10 C11 H11 120.7
C10 C11 C12 119(3)
C2 C1 H1 120.9
C6 C1 C2 118(3)
C6 C1 H1 120.9
C3 C4 I1 122(2)
C5 C4 I1 120(2)
C5 C4 C3 119(2)
C9 C8 H8 120.8
C9 C8 C7 118(2)
C7 C8 H8 120.8
C11 C12 N2 116(2)
C7 C12 N2 121.0(19)
C7 C12 C11 123(2)
O2 N1 C3 114(3)
O1 N1 O2 125(3)
O1 N1 C3 120(3)
C9 C10 C11 118(3)
C9 C10 H10 120.8
C11 C10 H10 120.8
C8 C7 I2 115.1(17)
C12 C7 I2 126.5(15)
C12 C7 C8 118(2)
C4 C5 H5 121.5
C4 C5 C6 117(3)
C6 C5 H5 121.5
C1 C6 C5 125(3)
C1 C6 H6 117.5
C5 C6 H6 117.5

loop_
_geom_bond_atom_site_label_1
_geom_bond_atom_site_label_2
_geom_bond_distance
I2 O5 1.788(14)
I2 O3 2.445(16)
I2 O4 1.774(16)
I2 C7 2.15(2)
I1 O3 1.860(18)
I1 C4 2.12(2)
O6 N2 1.26(3)
N2 O7 1.20(3)
N2 C12 1.47(3)
C9 H9 0.9300
C9 C8 1.36(3)
C9 C10 1.34(4)
O2 N1 1.24(3)
C3 C2 1.38(4)
C3 C4 1.38(4)
C3 N1 1.54(4)
C2 H2 0.9300
C2 C1 1.37(4)
C11 H11 0.9300
C11 C12 1.40(3)
C11 C10 1.38(4)
C1 H1 0.9300
C1 C6 1.35(5)
C4 C5 1.37(4)
C8 H8 0.9300
C8 C7 1.41(3)
C12 C7 1.32(3)
N1 O1 1.18(3)
C10 H10 0.9300
C5 H5 0.9300
C5 C6 1.37(4)
C6 H6 0.9300

loop_
_exptl_oxdiff_crystal_face_indexfrac_h
_exptl_oxdiff_crystal_face_indexfrac_k
_exptl_oxdiff_crystal_face_indexfrac_l
_exptl_oxdiff_crystal_face_x
_exptl_oxdiff_crystal_face_y
_exptl_oxdiff_crystal_face_z
0.0147 -0.9978 4.9629 -0.0491 0.2515 -0.2641
-0.0147 0.9978 -4.9629 0.0491 -0.2515 0.2641
4.9816 0.0091 -1.0199 0.1541 0.6493 0.6603
-4.9816 -0.0091 1.0199 -0.1541 -0.6493 -0.6603
-0.0014 4.9756 3.0229 0.9566 -0.2979 0.0545
0.0014 -4.9756 -3.0229 -0.9566 0.2979 -0.0545
